data_2209848
loop_
_publ_author_name
'Nelson, James R.'
'Narducci Sarjeant, Amy'
'Norquist, Alexander J.'

_publ_section_title
;
 Poly[tetrakis(4-aminopyridinium)
 [hexadeca-\m-oxo-decaoxooctamolybdate(VI)]]
;
_journal_coeditor_code HB2099
_journal_issue 8
_journal_name_full 'Acta Crystallographica Section E'
_journal_page_first m1731
_journal_page_last m1733
_journal_paper_doi 10.1107/S160053680602486X
_journal_volume 62
_journal_year 2006
_chemical_formula_moiety '4C5 H7 N2 +, Mo8 O26 4-'
_chemical_formula_sum 'C20 H28 Mo8 N8 O26'
_chemical_formula_weight 1564.00
_chemical_name_systematic
;
Poly[tetrakis(4-aminopyridinium) [hexadeca-\m-oxo-decaoxooctamolybdate]]
;
_space_group_IT_number 2
_symmetry_cell_setting triclinic
_symmetry_space_group_name_Hall '-P 1'
_symmetry_space_group_name_H-M 'P -1'
_atom_sites_solution_hydrogens geom
_atom_sites_solution_primary direct
_cell_angle_alpha 63.03(2)
_cell_angle_beta 74.37(2)
_cell_angle_gamma 79.220(17)
_cell_formula_units_Z 1
_cell_length_a 7.7680(18)
_cell_length_b 11.923(2)
_cell_length_c 12.208(4)
_cell_measurement_reflns_used 5670
_cell_measurement_temperature 110
_cell_measurement_theta_max 29
_cell_measurement_theta_min 4
_cell_volume 967.7(5)
_computing_cell_refinement 'CrysAlis RED'
_computing_data_collection 'CrysAlis CCD (Oxford Diffraction, 2004)'
_computing_data_reduction 'CrysAlis RED (Oxford Diffraction, 2004)'
_computing_molecular_graphics
;
ATOMS (Dowty, 2002)
;
_computing_publication_material
;
CRYSTALS
;
_computing_structure_refinement
;
CRYSTALS (Betteridge <i>et al.</i>,  2003)
;
_computing_structure_solution 'SIR92 (Altomare <i>et al.</i>,  1994)'
_diffrn_ambient_temperature 110
_diffrn_measured_fraction_theta_full 0.993
_diffrn_measured_fraction_theta_max 0.977
_diffrn_measurement_device_type
;
CrysAlis CCD
;
_diffrn_measurement_method \w
_diffrn_radiation_monochromator graphite
_diffrn_radiation_type 'Mo K\a'
_diffrn_radiation_wavelength 0.71073
_diffrn_reflns_av_R_equivalents 0.02
_diffrn_reflns_limit_h_max 10
_diffrn_reflns_limit_h_min -10
_diffrn_reflns_limit_k_max 14
_diffrn_reflns_limit_k_min -16
_diffrn_reflns_limit_l_max 16
_diffrn_reflns_limit_l_min -16
_diffrn_reflns_number 10827
_diffrn_reflns_theta_full 25.027
_diffrn_reflns_theta_max 29.101
_diffrn_reflns_theta_min 3.832
_diffrn_standards_decay_% 0.00
_diffrn_standards_interval_count 0
_diffrn_standards_interval_time 0
_diffrn_standards_number 0
_exptl_absorpt_coefficient_mu 2.609
_exptl_absorpt_correction_T_max 0.95
_exptl_absorpt_correction_T_min 0.88
_exptl_absorpt_correction_type multi-scan
_exptl_absorpt_process_details
;
(DENZO/SCALEPACK; Otwinowski & Minor, 1997)
;
_exptl_crystal_colour colorless
_exptl_crystal_density_diffrn 2.684
_exptl_crystal_description block
_exptl_crystal_F_000 748
_exptl_crystal_size_max 0.07
_exptl_crystal_size_mid 0.04
_exptl_crystal_size_min 0.02
_refine_diff_density_max 0.78
_refine_diff_density_min -0.71
_refine_ls_extinction_coef 3.2(7)
_refine_ls_extinction_method 'Larson (1970)'
_refine_ls_goodness_of_fit_ref 0.8827
_refine_ls_hydrogen_treatment constr
_refine_ls_matrix_type full
_refine_ls_number_parameters 281
_refine_ls_number_reflns 3196
_refine_ls_number_restraints 0
_refine_ls_R_factor_all 0.0407
_refine_ls_R_factor_gt 0.0215
_refine_ls_shift/su_max '< 0.001'
_refine_ls_structure_factor_coef Fsqd
_refine_ls_weighting_details
;w = [1-(F~o~-F~c~)^2^/36\s^2^(F)]^2^/[A~0~T~o~(x)-A~1~T~1~(x)...
 +A~n-1~T~2~(x)]
where T~i~ are the Chebychev polynomials, x=F~c~/F~max~ and
 A~i~ are
0.511 \\times 10^4^, -0.633 \\times 10^4^, 0.587 \\times
 10^4^,
-0.203 \\times 10^4^, 891 (Prince, 1982; Watkin, 1994)
;
_refine_ls_weighting_scheme calc
_refine_ls_wR_factor_all 0.0465
_refine_ls_wR_factor_gt 0.0465
_refine_ls_wR_factor_ref 0.0465
_reflns_number_gt 3196
_reflns_number_total 5089
_reflns_threshold_expression I>3.00\s(I)
_cod_data_source_file hb2099.cif
_cod_data_source_block I
_cod_depositor_comments
;
The following automatic conversions were performed:
'_symmetry_cell_setting' value 'Triclinic' changed to 'triclinic'
according to '/home/saulius/struct/CIF-dictionaries/cif_core.dic'
dictionary named 'cif_core.dic' version 2.4.1 from 2010-06-29.

Automatic conversion script
Id: cif_fix_enum 1527 2010-12-29 10:47:43Z saulius 

The following automatic conversions were performed:

'_symmetry_cell_setting' value 'Triclinic' changed to 'triclinic'
according to /home/saulius/struct/CIF-dictionaries/cif_core.dic
dictionary named 'cif_core.dic' version 2.4.1 from 2010-06-29.

Automatic conversion script
Id: cif_fix_values 1715 2011-07-08 13:25:40Z adriana 
;
_cod_database_code 2209848
_cod_database_fobs_code 2209848

loop_
_symmetry_equiv_pos_as_xyz
x,y,z
-x,-y,-z

loop_
_atom_site_type_symbol
_atom_site_label
_atom_site_fract_x
_atom_site_fract_y
_atom_site_fract_z
_atom_site_U_iso_or_equiv
_atom_site_adp_type
_atom_site_occupancy
Mo Mo1 0.56992(5) 0.08764(3) 0.19106(3) 0.0066 Uani 1.0000
Mo Mo2 0.28413(4) -0.10542(3) 0.41749(3) 0.0057 Uani 1.0000
Mo Mo3 0.31667(4) 0.09830(3) 0.52015(3) 0.0055 Uani 1.0000
Mo Mo4 0.06135(5) -0.12952(3) 0.75724(3) 0.0061 Uani 1.0000
O O1 0.6948(4) 0.0655(3) 0.0626(3) 0.0119 Uani 1.0000
O O2 0.3984(4) 0.1935(3) 0.1395(3) 0.0124 Uani 1.0000
O O3 0.7124(4) 0.2014(3) 0.1963(3) 0.0077 Uani 1.0000
O O4 0.4504(4) 0.0457(3) 0.3897(3) 0.0066 Uani 1.0000
O O5 0.4558(4) -0.0749(3) 0.2665(3) 0.0085 Uani 1.0000
O O6 0.2282(4) -0.2541(3) 0.4646(3) 0.0098 Uani 1.0000
O O7 0.1079(4) -0.0039(3) 0.3449(3) 0.0082 Uani 1.0000
O O8 0.2145(4) -0.0760(3) 0.5643(3) 0.0076 Uani 1.0000
O O9 0.4746(4) 0.1995(3) 0.5011(3) 0.0075 Uani 1.0000
O O10 0.1527(4) 0.2011(3) 0.4521(3) 0.0108 Uani 1.0000
O O11 0.2189(4) 0.0386(3) 0.6931(3) 0.0080 Uani 1.0000
O O12 -0.0533(4) -0.1155(3) 0.8917(3) 0.0103 Uani 1.0000
O O13 -0.0071(4) -0.2627(3) 0.7687(3) 0.0098 Uani 1.0000
N N1 0.0309(6) 0.4543(4) 0.3044(4) 0.0212 Uani 1.0000
N N2 0.0474(5) 0.8363(4) 0.1687(4) 0.0172 Uani 1.0000
N N3 0.4038(6) 0.5833(3) 0.7390(4) 0.0179 Uani 1.0000
N N4 0.3625(5) 0.2029(3) 0.8874(4) 0.0137 Uani 1.0000
C C1 0.1371(7) 0.5179(5) 0.1918(5) 0.0215 Uani 1.0000
C C2 0.1466(7) 0.6445(4) 0.1434(5) 0.0175 Uani 1.0000
C C3 0.0425(6) 0.7125(4) 0.2118(4) 0.0142 Uani 1.0000
C C4 -0.0673(7) 0.6430(4) 0.3295(4) 0.0169 Uani 1.0000
C C5 -0.0699(7) 0.5146(4) 0.3726(5) 0.0212 Uani 1.0000
C C6 0.3006(7) 0.5248(4) 0.8539(5) 0.0168 Uani 1.0000
C C7 0.2841(6) 0.3975(4) 0.9067(4) 0.0126 Uani 1.0000
C C8 0.3771(6) 0.3262(4) 0.8400(4) 0.0115 Uani 1.0000
C C9 0.4855(6) 0.3913(4) 0.7194(4) 0.0158 Uani 1.0000
C C10 0.4944(7) 0.5181(5) 0.6722(5) 0.0210 Uani 1.0000
H H1 0.0274 0.3610 0.3374 0.0275 Uiso 1.0000
H H2 0.2111 0.4704 0.1426 0.0280 Uiso 1.0000
H H3 0.2272 0.6903 0.0594 0.0220 Uiso 1.0000
H H4 -0.1430 0.6873 0.3813 0.0213 Uiso 1.0000
H H5 -0.1485 0.4652 0.4563 0.0252 Uiso 1.0000
H H6 0.1254 0.8843 0.0854 0.0202 Uiso 1.0000
H H7 -0.0266 0.8814 0.2195 0.0202 Uiso 1.0000
H H8 0.4136 0.6764 0.7026 0.0208 Uiso 1.0000
H H9 0.2345 0.5756 0.9015 0.0204 Uiso 1.0000
H H10 0.2062 0.3550 0.9925 0.0147 Uiso 1.0000
H H11 0.5560 0.3435 0.6695 0.0177 Uiso 1.0000
H H12 0.5693 0.5645 0.5857 0.0237 Uiso 1.0000
H H13 0.2841 0.1591 0.9719 0.0152 Uiso 1.0000
H H14 0.4296 0.1539 0.8387 0.0152 Uiso 1.0000

loop_
_atom_site_aniso_label
_atom_site_aniso_U_11
_atom_site_aniso_U_22
_atom_site_aniso_U_33
_atom_site_aniso_U_12
_atom_site_aniso_U_13
_atom_site_aniso_U_23
Mo1 0.00654(16) 0.00691(15) 0.00559(16) -0.00138(12) -0.00033(12) -0.00221(12)
Mo2 0.00555(15) 0.00549(14) 0.00600(16) -0.00114(11) -0.00026(12) -0.00277(12)
Mo3 0.00527(15) 0.00515(14) 0.00550(16) -0.00042(11) -0.00020(12) -0.00228(12)
Mo4 0.00656(15) 0.00585(15) 0.00573(16) -0.00130(11) -0.00049(12) -0.00235(12)
O1 0.0113(14) 0.0142(14) 0.0098(15) -0.0025(12) 0.0010(11) -0.0061(12)
O2 0.0097(14) 0.0123(14) 0.0129(15) 0.0019(11) -0.0043(12) -0.0034(12)
O3 0.0090(13) 0.0052(12) 0.0081(14) 0.0019(10) -0.0020(11) -0.0029(11)
O4 0.0067(13) 0.0073(12) 0.0067(13) -0.0005(10) -0.0018(10) -0.0035(11)
O5 0.0089(13) 0.0074(13) 0.0081(14) -0.0032(10) 0.0007(11) -0.0029(11)
O6 0.0098(14) 0.0078(13) 0.0112(14) -0.0005(11) -0.0020(11) -0.0038(11)
O7 0.0067(13) 0.0074(13) 0.0094(14) -0.0009(10) -0.0012(11) -0.0027(11)
O8 0.0074(13) 0.0053(12) 0.0084(14) -0.0012(10) 0.0004(11) -0.0024(11)
O9 0.0065(13) 0.0079(13) 0.0081(14) -0.0007(10) -0.0015(11) -0.0033(11)
O10 0.0112(14) 0.0089(13) 0.0093(14) 0.0004(11) -0.0020(11) -0.0018(11)
O11 0.0077(13) 0.0062(12) 0.0089(14) -0.0006(10) 0.0000(11) -0.0030(11)
O12 0.0097(14) 0.0114(14) 0.0100(15) 0.0006(11) -0.0025(11) -0.0050(12)
O13 0.0086(13) 0.0098(13) 0.0114(14) 0.0007(11) -0.0031(11) -0.0047(11)
N1 0.035(2) 0.0073(17) 0.026(2) -0.0003(16) -0.0168(19) -0.0055(16)
N2 0.021(2) 0.0119(17) 0.017(2) -0.0057(15) 0.0080(16) -0.0096(15)
N3 0.023(2) 0.0041(15) 0.025(2) 0.0003(14) -0.0076(17) -0.0044(15)
N4 0.0183(18) 0.0092(16) 0.0106(17) -0.0009(14) 0.0025(14) -0.0048(14)
C1 0.027(3) 0.017(2) 0.026(3) 0.0049(19) -0.008(2) -0.015(2)
C2 0.021(2) 0.016(2) 0.016(2) -0.0004(18) -0.0035(18) -0.0079(18)
C3 0.016(2) 0.013(2) 0.014(2) -0.0001(16) -0.0032(17) -0.0060(17)
C4 0.024(2) 0.012(2) 0.015(2) -0.0054(17) 0.0004(18) -0.0071(17)
C5 0.036(3) 0.013(2) 0.016(2) -0.006(2) -0.005(2) -0.0062(18)
C6 0.021(2) 0.013(2) 0.019(2) 0.0029(17) -0.0084(18) -0.0080(17)
C7 0.0134(19) 0.0139(19) 0.0093(19) 0.0009(15) -0.0023(16) -0.0046(16)
C8 0.0123(19) 0.0107(18) 0.010(2) 0.0004(15) -0.0066(16) -0.0017(16)
C9 0.018(2) 0.012(2) 0.014(2) -0.0019(16) 0.0003(17) -0.0044(17)
C10 0.016(2) 0.016(2) 0.023(3) -0.0042(18) -0.0001(19) -0.0032(19)

loop_
_atom_type_symbol
_atom_type_scat_dispersion_real
_atom_type_scat_dispersion_imag
_atom_type_scat_source
'Mo  ' -1.6832 0.6857 International_Tables_Vol_IV_Table_2.2B
'O   ' 0.0106 0.0060 International_Tables_Vol_IV_Table_2.2B
'S   ' 0.1246 0.1234 International_Tables_Vol_IV_Table_2.2B
'C   ' 0.0033 0.0016 International_Tables_Vol_IV_Table_2.2B
'N   ' 0.0061 0.0033 International_Tables_Vol_IV_Table_2.2B
'H   ' 0.0000 0.0000 International_Tables_Vol_IV_Table_2.2B

loop_
_geom_angle_atom_site_label_1
_geom_angle_atom_site_label_2
_geom_angle_atom_site_label_3
_geom_angle_site_symmetry_1
_geom_angle_site_symmetry_3
_geom_angle
_geom_angle_publ_flag
O1 Mo1 O2 . . 105.34(15) no
O1 Mo1 O3 . . 100.73(14) no
O2 Mo1 O3 . . 97.73(13) no
O1 Mo1 O4 . . 159.21(12) no
O2 Mo1 O4 . . 93.04(13) no
O3 Mo1 O4 . . 86.02(11) no
O1 Mo1 O5 . . 93.66(13) no
O2 Mo1 O5 . . 101.46(13) no
O3 Mo1 O5 . . 152.00(12) no
O1 Mo1 O11 . 2_656 90.09(12) no
O2 Mo1 O11 . 2_656 163.72(13) no
O3 Mo1 O11 . 2_656 73.86(11) no
O4 Mo1 O5 . . 72.86(11) no
O4 Mo1 O11 . 2_656 72.77(10) no
O5 Mo1 O11 . 2_656 82.30(11) no
O4 Mo2 O5 . . 73.46(11) no
O4 Mo2 O6 . . 157.19(12) no
O5 Mo2 O6 . . 103.64(13) no
O4 Mo2 O7 . . 97.84(12) no
O5 Mo2 O7 . . 95.80(13) no
O6 Mo2 O7 . . 104.97(14) no
O4 Mo2 O8 . . 72.19(11) no
O5 Mo2 O8 . . 144.95(12) no
O6 Mo2 O8 . . 105.26(13) no
O4 Mo2 O9 . 2_656 71.68(10) no
O5 Mo2 O9 . 2_656 81.31(12) no
O6 Mo2 O9 . 2_656 85.51(12) no
O7 Mo2 O8 . . 95.49(13) no
O7 Mo2 O9 . 2_656 169.51(12) no
O8 Mo2 O9 . 2_656 81.61(11) no
O4 Mo3 O4 . 2_656 75.97(12) no
O4 Mo3 O8 . . 74.04(11) no
O4 Mo3 O8 2_656 . 80.42(10) no
O4 Mo3 O9 . . 96.92(12) no
O4 Mo3 O9 2_656 . 77.13(11) no
O8 Mo3 O9 . . 157.27(12) no
O4 Mo3 O10 . . 102.55(13) no
O4 Mo3 O10 2_656 . 178.50(12) no
O8 Mo3 O10 . . 99.40(13) no
O9 Mo3 O10 . . 102.95(14) no
O4 Mo3 O11 . . 143.34(12) no
O4 Mo3 O11 2_656 . 77.30(11) no
O8 Mo3 O11 . . 77.15(12) no
O9 Mo3 O11 . . 101.09(13) no
O10 Mo3 O11 . . 104.13(13) no
O3 Mo4 O7 2_656 2_556 155.67(12) no
O3 Mo4 O8 2_656 . 84.91(11) no
O7 Mo4 O8 2_556 . 77.50(11) no
O3 Mo4 O11 2_656 . 75.47(11) no
O7 Mo4 O11 2_556 . 82.53(11) no
O8 Mo4 O11 . . 68.92(11) no
O3 Mo4 O12 2_656 . 99.38(13) no
O7 Mo4 O12 2_556 . 91.79(13) no
O8 Mo4 O12 . . 159.50(13) no
O11 Mo4 O12 . . 92.60(12) no
O3 Mo4 O13 2_656 . 97.18(13) no
O7 Mo4 O13 2_556 . 100.72(13) no
O8 Mo4 O13 . . 94.22(12) no
O11 Mo4 O13 . . 161.91(13) no
O12 Mo4 O13 . . 105.01(15) no
C1 N1 C5 . . 120.9(4) no
C1 N1 H1 . . 119.5 no
C5 N1 H1 . . 119.6 no
C3 N2 H6 . . 119.9 no
C3 N2 H7 . . 120.1 no
H6 N2 H7 . . 120.0 no
C6 N3 C10 . . 120.9(4) no
C6 N3 H8 . . 119.6 no
C10 N3 H8 . . 119.5 no
C8 N4 H13 . . 119.9 no
C8 N4 H14 . . 120.1 no
H13 N4 H14 . . 120.0 no
N1 C1 C2 . . 121.6(4) no
N1 C1 H2 . . 119.3 no
C2 C1 H2 . . 119.1 no
C1 C2 C3 . . 119.7(5) no
C1 C2 H3 . . 120.3 no
C3 C2 H3 . . 120.0 no
N2 C3 C2 . . 122.0(4) no
N2 C3 C4 . . 120.7(4) no
C2 C3 C4 . . 117.4(4) no
C3 C4 C5 . . 119.7(4) no
C3 C4 H4 . . 120.1 no
C5 C4 H4 . . 120.3 no
N1 C5 C4 . . 120.8(5) no
N1 C5 H5 . . 119.6 no
C4 C5 H5 . . 119.6 no
N3 C6 C7 . . 121.1(4) no
N3 C6 H9 . . 119.3 no
C7 C6 H9 . . 119.6 no
C6 C7 C8 . . 119.6(4) no
C6 C7 H10 . . 120.3 no
C8 C7 H10 . . 120.1 no
N4 C8 C7 . . 121.3(4) no
N4 C8 C9 . . 121.1(4) no
C7 C8 C9 . . 117.6(4) no
C8 C9 C10 . . 119.7(4) no
C8 C9 H11 . . 120.0 no
C10 C9 H11 . . 120.3 no
N3 C10 C9 . . 121.1(5) no
N3 C10 H12 . . 119.4 no
C9 C10 H12 . . 119.6 no

loop_
_geom_bond_atom_site_label_1
_geom_bond_atom_site_label_2
_geom_bond_site_symmetry_2
_geom_bond_distance
_geom_bond_publ_flag
Mo1 O1 . 1.712(3) yes
Mo1 O2 . 1.693(3) yes
Mo1 O3 . 1.936(3) yes
Mo1 O4 . 2.204(3) yes
Mo1 O5 . 1.994(3) yes
Mo1 O11 2_656 2.314(3) yes
Mo2 O4 . 2.261(3) yes
Mo2 O5 . 1.886(3) yes
Mo2 O6 . 1.701(3) yes
Mo2 O7 . 1.785(3) yes
Mo2 O8 . 1.899(3) yes
Mo2 O9 2_656 2.228(3) yes
Mo3 O4 . 1.943(3) yes
Mo3 O4 2_656 2.373(3) yes
Mo3 O8 . 2.147(3) yes
Mo3 O9 . 1.777(3) yes
Mo3 O10 . 1.696(3) yes
Mo3 O11 . 1.875(3) yes
Mo4 O3 2_656 1.918(3) yes
Mo4 O7 2_556 2.029(3) yes
Mo4 O8 . 2.187(3) yes
Mo4 O11 . 2.260(3) yes
Mo4 O12 . 1.709(3) yes
Mo4 O13 . 1.702(3) yes
N1 C1 . 1.350(7) no
N1 C5 . 1.342(7) no
N1 H1 . 1.000 no
N2 C3 . 1.327(6) no
N2 H6 . 1.000 no
N2 H7 . 1.000 no
N3 C6 . 1.346(6) no
N3 C10 . 1.352(6) no
N3 H8 . 1.000 no
N4 C8 . 1.328(5) no
N4 H13 . 1.000 no
N4 H14 . 1.000 no
C1 C2 . 1.357(6) no
C1 H2 . 1.007 no
C2 C3 . 1.419(6) no
C2 H3 . 1.008 no
C3 C4 . 1.415(6) no
C4 C5 . 1.377(6) no
C4 H4 . 1.005 no
C5 H5 . 1.008 no
C6 C7 . 1.370(6) no
C6 H9 . 1.006 no
C7 C8 . 1.410(6) no
C7 H10 . 1.005 no
C8 C9 . 1.421(6) no
C9 C10 . 1.360(6) no
C9 H11 . 1.007 no
C10 H12 . 1.009 no

loop_
_geom_hbond_atom_site_label_D
_geom_hbond_atom_site_label_H
_geom_hbond_atom_site_label_A
_geom_hbond_site_symmetry_A
_geom_hbond_distance_DH
_geom_hbond_distance_HA
_geom_hbond_distance_DA
_geom_hbond_angle_DHA
_geom_hbond_publ_flag
N1 H1 O10 . 1.00 2.04 2.859(5) 138 yes
N1 H1 O13 2_556 1.00 2.15 2.854(5) 126 yes
N2 H6 O1 2_665 1.00 1.88 2.861(5) 165 yes
N2 H7 O11 2_566 1.00 1.95 2.932(5) 166 yes
N3 H8 O3 2_666 1.00 2.25 2.934(5) 125 yes
N3 H8 O9 2_666 1.00 2.26 2.955(5) 125 yes
N4 H13 O12 2_557 1.00 2.05 3.004(5) 158 yes
N4 H14 O5 2_656 1.00 1.87 2.867(5) 174 yes
